data_2020133
loop_
_publ_author_name
'Abriel, W.'

_publ_section_title
;
 Calcium Sulfat Subhydrat, Ca S O4 (H2 O).8
;
_journal_name_full 'Acta Crystallographica C (39,1983-)'
_journal_page_first 956
_journal_page_last 958
_journal_volume 39
_journal_year 1983
_chemical_formula_sum 'Ca H1.6 O4.8 S'
_chemical_name_systematic 'Ca S O4 (H2 O).8'
_space_group_IT_number 152
_symmetry_space_group_name_Hall 'P 31 2"'
_symmetry_space_group_name_H-M 'P 31 2 1'
_cell_angle_alpha 90
_cell_angle_beta 90
_cell_angle_gamma 120
_cell_formula_units_Z 3
_cell_length_a 6.968
_cell_length_b 6.968
_cell_length_c 6.41
_cell_volume 269.529
_citation_journal_id_ASTM ACSCEE
_cod_data_source_file Abriel_ACSCEE_1983_238.cif
_cod_data_source_block H1.6Ca1O4.8S1
_cod_depositor_comments
;
 Marking attached hydrogen atoms.

 Antanas Vaitkus,
 2017-03-27
;
_cod_original_cell_volume 269.5287
_cod_original_formula_sum 'H1.6 Ca1 O4.8 S1'
_cod_database_code 2020133

loop_
_symmetry_equiv_pos_as_xyz
x,y,z
-y,x-y,z+1/3
-x+y,-x,z+2/3
y,x,-z
-x,-x+y,-z+1/3
x-y,-y,-z+2/3

loop_
_atom_site_label
_atom_site_type_symbol
_atom_site_fract_x
_atom_site_fract_y
_atom_site_fract_z
_atom_site_occupancy
_atom_site_U_iso_or_equiv
_atom_site_attached_hydrogens
Ca1 Ca+2 0.5424 0 0.8333 1 0.0 0
S1 S+6 0.5481 0 0.3333 1 0.0 0
O2 O-2 0.3693 0.8731 0.1897 1 0.0 0
O1 O-2 0.5952 0.8564 0.4656 1 0.0 0
O3 O-2 0.9143 0 0.8333 0.8 0.0 2
